data_4104512
loop_
_publ_author_name
'Matthew P. Duffy'
'Fran\,cois Mathey'

_publ_section_title
;
 Generation and Trapping of a Terminal Chlorophosphinidene Complex
;
_journal_name_full 'Journal of the American Chemical Society'
_journal_page_first 7534
_journal_page_last 7535
_journal_paper_doi 10.1021/ja901918e
_journal_volume 131
_journal_year 2009
_chemical_formula_moiety 'C11 H8 Cl O5 P W'
_chemical_formula_sum 'C11 H8 Cl O5 P W'
_chemical_formula_weight 470.44
_chemical_name_systematic
;

 ?

;
_space_group_IT_number 2
_symmetry_cell_setting triclinic
_symmetry_space_group_name_Hall '-P 1'
_symmetry_space_group_name_H-M 'P -1'
_atom_sites_solution_hydrogens geom
_atom_sites_solution_primary direct
_atom_sites_solution_secondary difmap
_audit_creation_method SHELXL-97
_cell_angle_alpha 107.800(7)
_cell_angle_beta 95.428(7)
_cell_angle_gamma 107.102(5)
_cell_formula_units_Z 2
_cell_length_a 6.6527(7)
_cell_length_b 10.8920(11)
_cell_length_c 11.9177(19)
_cell_measurement_reflns_used 9818
_cell_measurement_temperature 296(2)
_cell_measurement_theta_max 29.98
_cell_measurement_theta_min 2.24
_cell_volume 769.56(17)
_computing_cell_refinement 'Bruker SMART'
_computing_data_collection 'Bruker SMART'
_computing_data_reduction 'Bruker SAINT'
_computing_molecular_graphics 'Bruker SHELXTL'
_computing_publication_material 'Bruker SHELXTL'
_computing_structure_refinement 'SHELXL-97 (Sheldrick, 1997)'
_computing_structure_solution 'SHELXS-97 (Sheldrick, 1990)'
_diffrn_ambient_temperature 296(2)
_diffrn_measured_fraction_theta_full 0.991
_diffrn_measured_fraction_theta_max 0.991
_diffrn_measurement_device_type 'CCD area detector'
_diffrn_measurement_method 'phi and omega scans'
_diffrn_radiation_monochromator graphite
_diffrn_radiation_source 'fine-focus sealed tube'
_diffrn_radiation_type MoK\a
_diffrn_radiation_wavelength 0.71073
_diffrn_reflns_av_R_equivalents 0.0255
_diffrn_reflns_av_sigmaI/netI 0.0201
_diffrn_reflns_limit_h_max 9
_diffrn_reflns_limit_h_min -8
_diffrn_reflns_limit_k_max 14
_diffrn_reflns_limit_k_min -14
_diffrn_reflns_limit_l_max 16
_diffrn_reflns_limit_l_min -16
_diffrn_reflns_number 17156
_diffrn_reflns_theta_full 28.99
_diffrn_reflns_theta_max 28.99
_diffrn_reflns_theta_min 3.23
_exptl_absorpt_coefficient_mu 7.792
_exptl_absorpt_correction_T_max 0.7457
_exptl_absorpt_correction_T_min 0.1466
_exptl_absorpt_correction_type multi-scan
_exptl_absorpt_process_details sadabs
_exptl_crystal_colour orange
_exptl_crystal_density_diffrn 2.030
_exptl_crystal_density_method 'not measured'
_exptl_crystal_description plate
_exptl_crystal_F_000 440
_exptl_crystal_size_max 0.40
_exptl_crystal_size_mid 0.14
_exptl_crystal_size_min 0.04
_refine_diff_density_max 0.939
_refine_diff_density_min -0.941
_refine_diff_density_rms 0.074
_refine_ls_extinction_method none
_refine_ls_goodness_of_fit_ref 1.062
_refine_ls_hydrogen_treatment constr
_refine_ls_matrix_type full
_refine_ls_number_parameters 174
_refine_ls_number_reflns 4047
_refine_ls_number_restraints 0
_refine_ls_restrained_S_all 1.062
_refine_ls_R_factor_all 0.0210
_refine_ls_R_factor_gt 0.0167
_refine_ls_shift/su_max 0.002
_refine_ls_shift/su_mean 0.000
_refine_ls_structure_factor_coef Fsqd
_refine_ls_weighting_details 'calc w=1/[\s^2^(Fo^2^)+(0.0174P)^2^+0.3615P] where P=(Fo^2^+2Fc^2^)/3'
_refine_ls_weighting_scheme calc
_refine_ls_wR_factor_gt 0.0394
_refine_ls_wR_factor_ref 0.0428
_reflns_number_gt 3684
_reflns_number_total 4047
_reflns_threshold_expression >2sigma(I)
_cod_data_source_file ja901918e_si_001.cif
_cod_data_source_block mat5t
_cod_original_cell_volume 769.55(17)
_cod_database_code 4104512

loop_
_symmetry_equiv_pos_as_xyz
'x, y, z'
'-x, -y, -z'

loop_
_atom_site_label
_atom_site_type_symbol
_atom_site_fract_x
_atom_site_fract_y
_atom_site_fract_z
_atom_site_U_iso_or_equiv
_atom_site_adp_type
_atom_site_occupancy
_atom_site_symmetry_multiplicity
_atom_site_calc_flag
_atom_site_refinement_flags
W1 W 0.116678(16) 0.849200(10) 0.676313(9) 0.04229(4) Uani 1 1 d .
C1 C -0.2121(5) 0.5421(3) 0.7356(3) 0.0594(7) Uani 1 1 d .
H1 H -0.3484 0.5199 0.6909 0.071 Uiso 1 1 calc R
C2 C -0.1347(6) 0.4522(3) 0.7616(3) 0.0630(8) Uani 1 1 d .
C3 C 0.0831(6) 0.5146(4) 0.8377(3) 0.0690(9) Uani 1 1 d .
C4 C 0.1592(6) 0.6506(4) 0.8704(3) 0.0734(10) Uani 1 1 d .
H4 H 0.2880 0.7071 0.9239 0.088 Uiso 1 1 calc R
C5 C -0.2528(10) 0.3008(4) 0.7188(5) 0.1152(19) Uani 1 1 d .
H5A H -0.3020 0.2758 0.7846 0.173 Uiso 1 1 calc R
H5B H -0.1584 0.2526 0.6886 0.173 Uiso 1 1 calc R
H5C H -0.3738 0.2769 0.6558 0.173 Uiso 1 1 calc R
C6 C 0.2005(10) 0.4285(7) 0.8724(5) 0.123(2) Uani 1 1 d .
H6A H 0.3357 0.4872 0.9251 0.184 Uiso 1 1 calc R
H6B H 0.2252 0.3685 0.8013 0.184 Uiso 1 1 calc R
H6C H 0.1156 0.3749 0.9128 0.184 Uiso 1 1 calc R
C7 C 0.3399(5) 0.9894(3) 0.8233(3) 0.0587(7) Uani 1 1 d .
C8 C -0.0941(5) 0.9512(3) 0.7220(3) 0.0583(7) Uani 1 1 d .
C9 C 0.2300(5) 0.9684(3) 0.5812(3) 0.0572(7) Uani 1 1 d .
C10 C -0.1044(5) 0.7111(4) 0.5262(3) 0.0587(7) Uani 1 1 d .
C11 C 0.3244(5) 0.7456(3) 0.6329(3) 0.0580(7) Uani 1 1 d .
Cl1 Cl -0.1529(3) 0.80211(13) 0.93369(13) 0.1187(5) Uani 1 1 d .
O1 O 0.4637(5) 1.0694(3) 0.9035(3) 0.0984(10) Uani 1 1 d .
O2 O -0.2062(5) 1.0099(3) 0.7479(3) 0.0893(9) Uani 1 1 d .
O3 O 0.2917(5) 1.0389(3) 0.5291(3) 0.0899(9) Uani 1 1 d .
O4 O -0.2234(5) 0.6353(3) 0.4416(3) 0.0928(9) Uani 1 1 d .
O5 O 0.4413(5) 0.6884(3) 0.6081(3) 0.0955(10) Uani 1 1 d .
P1 P -0.01979(13) 0.70967(7) 0.79775(7) 0.05005(16) Uani 1 1 d .

loop_
_atom_site_aniso_label
_atom_site_aniso_U_11
_atom_site_aniso_U_22
_atom_site_aniso_U_33
_atom_site_aniso_U_23
_atom_site_aniso_U_13
_atom_site_aniso_U_12
W1 0.04061(6) 0.03608(6) 0.04624(6) 0.01262(4) 0.00802(4) 0.00961(4)
C1 0.0526(16) 0.0482(16) 0.0664(19) 0.0211(14) 0.0039(13) 0.0031(12)
C2 0.081(2) 0.0439(15) 0.0609(18) 0.0195(14) 0.0179(16) 0.0145(15)
C3 0.085(2) 0.083(2) 0.064(2) 0.0443(19) 0.0211(17) 0.042(2)
C4 0.066(2) 0.082(2) 0.0598(19) 0.0337(18) -0.0089(15) 0.0055(17)
C5 0.166(5) 0.041(2) 0.121(4) 0.028(2) 0.028(4) 0.010(2)
C6 0.150(5) 0.163(6) 0.130(5) 0.101(4) 0.043(4) 0.103(5)
C7 0.0558(17) 0.0541(17) 0.0534(17) 0.0103(14) 0.0112(13) 0.0096(13)
C8 0.0611(18) 0.0475(16) 0.0656(19) 0.0184(14) 0.0120(14) 0.0196(13)
C9 0.0544(16) 0.0514(16) 0.0615(18) 0.0228(14) 0.0047(13) 0.0110(13)
C10 0.0535(16) 0.0581(18) 0.0557(17) 0.0160(14) 0.0109(13) 0.0106(14)
C11 0.0493(16) 0.0556(17) 0.0692(19) 0.0198(15) 0.0159(13) 0.0191(13)
Cl1 0.2094(16) 0.0796(7) 0.1083(9) 0.0458(7) 0.1057(10) 0.0717(9)
O1 0.0714(17) 0.101(2) 0.0690(17) -0.0138(16) 0.0010(13) 0.0020(15)
O2 0.086(2) 0.0819(19) 0.118(2) 0.0341(18) 0.0379(17) 0.0501(16)
O3 0.0886(19) 0.092(2) 0.097(2) 0.0603(18) 0.0201(16) 0.0129(16)
O4 0.0768(18) 0.094(2) 0.0631(16) -0.0012(15) -0.0056(13) 0.0011(15)
O5 0.0797(19) 0.0798(19) 0.136(3) 0.0269(19) 0.0342(18) 0.0482(16)
P1 0.0591(4) 0.0375(3) 0.0486(4) 0.0136(3) 0.0123(3) 0.0107(3)

loop_
_atom_type_symbol
_atom_type_description
_atom_type_scat_dispersion_real
_atom_type_scat_dispersion_imag
_atom_type_scat_source
C C 0.0033 0.0016 'International Tables Vol C Tables 4.2.6.8 and 6.1.1.4'
H H 0.0000 0.0000 'International Tables Vol C Tables 4.2.6.8 and 6.1.1.4'
O O 0.0106 0.0060 'International Tables Vol C Tables 4.2.6.8 and 6.1.1.4'
P P 0.1023 0.0942 'International Tables Vol C Tables 4.2.6.8 and 6.1.1.4'
Cl Cl 0.1484 0.1585 'International Tables Vol C Tables 4.2.6.8 and 6.1.1.4'
W W -0.8490 6.8722 'International Tables Vol C Tables 4.2.6.8 and 6.1.1.4'

loop_
_geom_angle_atom_site_label_1
_geom_angle_atom_site_label_2
_geom_angle_atom_site_label_3
_geom_angle
C9 W1 C7 88.88(13)
C9 W1 C11 91.62(14)
C7 W1 C11 90.21(14)
C9 W1 C10 89.73(13)
C7 W1 C10 178.61(13)
C11 W1 C10 89.72(14)
C9 W1 C8 89.48(13)
C7 W1 C8 89.73(14)
C11 W1 C8 178.90(13)
C10 W1 C8 90.37(14)
C9 W1 P1 178.30(9)
C7 W1 P1 89.75(10)
C11 W1 P1 89.39(10)
C10 W1 P1 91.64(10)
C8 W1 P1 89.51(10)
C2 C1 P1 110.6(3)
C1 C2 C3 113.9(3)
C1 C2 C5 124.4(4)
C3 C2 C5 121.7(4)
C4 C3 C2 113.2(3)
C4 C3 C6 125.3(4)
C2 C3 C6 121.6(4)
C3 C4 P1 110.6(3)
O1 C7 W1 178.4(4)
O2 C8 W1 178.5(3)
O3 C9 W1 178.0(3)
O4 C10 W1 178.4(3)
O5 C11 W1 179.4(3)
C1 P1 C4 91.24(17)
C1 P1 Cl1 101.66(13)
C4 P1 Cl1 103.85(15)
C1 P1 W1 123.22(12)
C4 P1 W1 118.84(13)
Cl1 P1 W1 114.13(5)

loop_
_geom_bond_atom_site_label_1
_geom_bond_atom_site_label_2
_geom_bond_distance
W1 C9 2.006(3)
W1 C7 2.036(3)
W1 C11 2.036(3)
W1 C10 2.045(3)
W1 C8 2.047(3)
W1 P1 2.4516(8)
C1 C2 1.331(5)
C1 P1 1.772(3)
C2 C3 1.476(5)
C2 C5 1.499(5)
C3 C4 1.332(5)
C3 C6 1.506(5)
C4 P1 1.783(4)
C7 O1 1.127(4)
C8 O2 1.124(4)
C9 O3 1.139(4)
C10 O4 1.132(4)
C11 O5 1.139(4)
Cl1 P1 2.0546(13)
